data_7714232
loop_
_publ_author_name
'Benny, Renitta'
'De, Soumen'

_publ_section_title
;
 Interplay between anti-anti and syn-anti conformation of thiourea
 modulating ON-OFF catalysis
;
_journal_name_full 'Dalton Transactions'
_journal_paper_doi 10.1039/D3DT02398B
_journal_year 2023
_chemical_formula_moiety 'C27 H16 F6 N4 S'
_chemical_formula_sum 'C27 H16 F6 N4 S'
_chemical_formula_weight 542.50
_space_group_crystal_system triclinic
_space_group_IT_number 2
_space_group_name_Hall '-P 1'
_space_group_name_H-M_alt 'P -1'
_atom_sites_solution_hydrogens geom
_audit_creation_method SHELXL-2018/3
_audit_update_record
;
2023-07-19 deposited with the CCDC.	2023-10-17 downloaded from the CCDC.
;
_cell_angle_alpha 81.801(7)
_cell_angle_beta 74.954(6)
_cell_angle_gamma 79.844(6)
_cell_formula_units_Z 2
_cell_length_a 9.1911(17)
_cell_length_b 9.8765(19)
_cell_length_c 13.755(3)
_cell_measurement_reflns_used 4871
_cell_measurement_temperature 140(2)
_cell_measurement_theta_max 23.28
_cell_measurement_theta_min 2.32
_cell_volume 1180.7(4)
_computing_cell_refinement 'APEX3/SAINT (Bruker, 2016)'
_computing_data_collection 'APEX3 (Bruker, 2016)'
_computing_data_reduction 'SAINT/XPREP (Bruker, 2016)'
_computing_molecular_graphics 'ORTEP3- 2014.1(Farrugia, 1997) '
_computing_publication_material 'SHELXL-2018/3 (Sheldrick, 2018)'
_computing_structure_refinement 'SHELXL-2018/3 (Sheldrick, 2018)'
_computing_structure_solution 'SHELXT 2018/2 (Sheldrick, 2018)'
_diffrn_ambient_temperature 140(2)
_diffrn_detector_area_resol_mean 0
_diffrn_measured_fraction_theta_full 0.999
_diffrn_measured_fraction_theta_max 0.999
_diffrn_measurement_device_type 'Bruker KAPPA APEX-II CCD'
_diffrn_measurement_method '\f and \w scans'
_diffrn_radiation_type MoK\a
_diffrn_radiation_wavelength 0.71073
_diffrn_reflns_av_R_equivalents 0.0498
_diffrn_reflns_av_unetI/netI 0.0338
_diffrn_reflns_Laue_measured_fraction_full 0.999
_diffrn_reflns_Laue_measured_fraction_max 0.999
_diffrn_reflns_limit_h_max 12
_diffrn_reflns_limit_h_min -12
_diffrn_reflns_limit_k_max 13
_diffrn_reflns_limit_k_min -13
_diffrn_reflns_limit_l_max 18
_diffrn_reflns_limit_l_min -18
_diffrn_reflns_number 4157
_diffrn_reflns_point_group_measured_fraction_full 0.999
_diffrn_reflns_point_group_measured_fraction_max 0.999
_diffrn_reflns_theta_full 24.997
_diffrn_reflns_theta_max 24.997
_diffrn_reflns_theta_min 2.457
_diffrn_source 'sealed tube'
_exptl_absorpt_coefficient_mu 0.210
_exptl_absorpt_correction_T_max 0.990
_exptl_absorpt_correction_T_min 0.980
_exptl_absorpt_correction_type multi-scan
_exptl_absorpt_process_details 'SADABS (Bruker, 2016)'
_exptl_crystal_colour yellow
_exptl_crystal_density_diffrn 1.526
_exptl_crystal_density_meas 1.525
_exptl_crystal_density_method NONE
_exptl_crystal_description block
_exptl_crystal_F_000 552
_exptl_crystal_size_max 0.095
_exptl_crystal_size_mid 0.068
_exptl_crystal_size_min 0.048
_refine_diff_density_max 0.167
_refine_diff_density_min -0.177
_refine_diff_density_rms 0.037
_refine_ls_extinction_method none
_refine_ls_goodness_of_fit_ref 1.068
_refine_ls_hydrogen_treatment constr
_refine_ls_matrix_type full
_refine_ls_number_parameters 398
_refine_ls_number_reflns 4157
_refine_ls_number_restraints 30
_refine_ls_restrained_S_all 1.064
_refine_ls_R_factor_all 0.0658
_refine_ls_R_factor_gt 0.0405
_refine_ls_shift/su_max 0.002
_refine_ls_shift/su_mean 0.000
_refine_ls_structure_factor_coef Fsqd
_refine_ls_weighting_details 'w=1/[\s^2^(Fo^2^)+(0.0565P)^2^+0.0464P] where P=(Fo^2^+2Fc^2^)/3'
_refine_ls_weighting_scheme calc
_refine_ls_wR_factor_gt 0.1007
_refine_ls_wR_factor_ref 0.1104
_reflns_Friedel_coverage 0.000
_reflns_number_gt 2851
_reflns_number_total 4157
_reflns_threshold_expression 'I > 2\s(I)'
_cod_data_source_file d3dt02398b2.cif
_cod_data_source_block shelx
_cod_original_cell_volume 1180.8(4)
_cod_database_code 7714232
_shelx_shelxl_version_number 2018/3
_shelx_space_group_comment
;
The symmetry employed for this shelxl refinement is uniquely defined
by the following loop, which should always be used as a source of
symmetry information in preference to the above space-group names.
They are only intended as comments.
;
_shelx_estimated_absorpt_t_min 0.980
_shelx_estimated_absorpt_t_max 0.990

loop_
_space_group_symop_operation_xyz
'x, y, z'
'-x, -y, -z'

loop_
_atom_site_label
_atom_site_type_symbol
_atom_site_fract_x
_atom_site_fract_y
_atom_site_fract_z
_atom_site_U_iso_or_equiv
_atom_site_adp_type
_atom_site_occupancy
_atom_site_site_symmetry_order
_atom_site_calc_flag
_atom_site_refinement_flags_posn
_atom_site_refinement_flags_adp
_atom_site_refinement_flags_occupancy
_atom_site_disorder_assembly
_atom_site_disorder_group
C1 C 0.4553(2) 0.43052(19) 0.35418(14) 0.0396(5) Uani 1 1 d . . . . .
C2 C 0.3419(2) 0.38117(19) 0.54045(13) 0.0385(5) Uani 1 1 d . . . . .
C3 C 0.2256(2) 0.4926(2) 0.55663(15) 0.0537(6) Uani 1 1 d . . . . .
H3 H 0.223003 0.567895 0.505432 0.064 Uiso 1 1 calc R U . . .
C4 C 0.1146(2) 0.4957(3) 0.64521(17) 0.0615(6) Uani 1 1 d . . . . .
H4 H 0.034728 0.571646 0.654128 0.074 Uiso 1 1 calc R U . . .
C5 C 0.1184(2) 0.3900(3) 0.72069(17) 0.0635(6) Uani 1 1 d . . . . .
H5 H 0.041075 0.391813 0.781837 0.076 Uiso 1 1 calc R U . . .
C6 C 0.2344(2) 0.2816(2) 0.70752(15) 0.0512(5) Uani 1 1 d . . . . .
H6 H 0.235994 0.209358 0.760967 0.061 Uiso 1 1 calc R U . . .
C7 C 0.3508(2) 0.2721(2) 0.61895(13) 0.0387(5) Uani 1 1 d . . . . .
C8 C 0.4733(2) 0.15095(19) 0.61135(13) 0.0382(5) Uani 1 1 d . . . . .
C9 C 0.4728(2) 0.0407(2) 0.68898(15) 0.0532(6) Uani 1 1 d . . . . .
H9 H 0.393805 0.043545 0.749290 0.064 Uiso 1 1 calc R U . . .
C10 C 0.5848(2) -0.0689(2) 0.67739(16) 0.0543(6) Uani 1 1 d . . . . .
H10 H 0.583901 -0.142314 0.730212 0.065 Uiso 1 1 calc R U . . .
C11 C 0.7016(2) -0.07632(19) 0.58934(14) 0.0418(5) Uani 1 1 d . . . . .
C12 C 0.6981(2) 0.03700(18) 0.51572(13) 0.0351(4) Uani 1 1 d . . . . .
C13 C 0.8183(2) 0.03752(18) 0.42385(13) 0.0359(4) Uani 1 1 d . . . . .
C14 C 0.9297(2) 0.1471(2) 0.27167(15) 0.0496(5) Uani 1 1 d . . . . .
H14 H 0.929707 0.225213 0.222579 0.059 Uiso 1 1 calc R U . . .
C15 C 1.0511(2) 0.0398(2) 0.25320(15) 0.0523(5) Uani 1 1 d . . . . .
H15 H 1.130285 0.044741 0.193174 0.063 Uiso 1 1 calc R U . . .
C16 C 1.0534(2) -0.0717(2) 0.32300(16) 0.0504(5) Uani 1 1 d . . . . .
H16 H 1.133903 -0.146881 0.311895 0.061 Uiso 1 1 calc R U . . .
C17 C 0.9362(2) -0.07570(19) 0.41187(14) 0.0404(5) Uani 1 1 d . . . . .
C18 C 0.9327(2) -0.1902(2) 0.48812(17) 0.0503(5) Uani 1 1 d . . . . .
H18 H 1.011199 -0.267291 0.478761 0.060 Uiso 1 1 calc R U . . .
C19 C 0.8202(2) -0.1906(2) 0.57289(17) 0.0504(5) Uani 1 1 d . . . . .
H19 H 0.819795 -0.268120 0.622494 0.060 Uiso 1 1 calc R U . . .
C20 C 0.6278(2) 0.4050(2) 0.18382(13) 0.0403(5) Uani 1 1 d . . . . .
C21 C 0.6319(2) 0.5381(2) 0.13573(15) 0.0458(5) Uani 1 1 d . . . . .
H21 H 0.597507 0.615479 0.173846 0.055 Uiso 1 1 calc R U . . .
C22 C 0.6863(2) 0.5572(2) 0.03205(16) 0.0499(5) Uani 1 1 d . . . . .
C23 C 0.7047(4) 0.7002(3) -0.0185(2) 0.0737(7) Uani 1 1 d . . . . .
C24 C 0.7340(2) 0.4471(2) -0.02542(16) 0.0561(6) Uani 1 1 d . . . . .
H24 H 0.768121 0.461968 -0.096934 0.067 Uiso 1 1 calc R U . . .
C25 C 0.7311(2) 0.3142(2) 0.02309(15) 0.0518(5) Uani 1 1 d . . . . .
C26 C 0.7869(4) 0.1930(3) -0.0368(2) 0.0742(8) Uani 1 1 d . . . . .
C27 C 0.6782(2) 0.2943(2) 0.12693(14) 0.0460(5) Uani 1 1 d . . . . .
H27 H 0.676567 0.202869 0.159616 0.055 Uiso 1 1 calc R U . . .
N1 N 0.45297(17) 0.37349(16) 0.44987(11) 0.0408(4) Uani 1 1 d . . . . .
H1 H 0.538690 0.321153 0.456161 0.049 Uiso 1 1 calc R U . . .
N2 N 0.58396(18) 0.37670(16) 0.28981(11) 0.0452(4) Uani 1 1 d . . . . .
H2 H 0.648083 0.316664 0.317628 0.054 Uiso 1 1 calc R U . . .
N3 N 0.81483(17) 0.14779(16) 0.35253(11) 0.0422(4) Uani 1 1 d . . . . .
N4 N 0.58560(16) 0.14662(15) 0.52786(11) 0.0363(4) Uani 1 1 d . . . . .
S1 S 0.32035(6) 0.54396(6) 0.31421(4) 0.0595(2) Uani 1 1 d . . . . .
F1 F 0.7466(11) 0.2115(7) -0.1222(4) 0.107(3) Uani 0.637(13) 1 d D . P A 1
F2 F 0.9370(7) 0.1689(8) -0.0621(7) 0.125(3) Uani 0.637(13) 1 d D . P A 1
F3 F 0.7430(10) 0.0788(7) 0.0108(5) 0.110(3) Uani 0.637(13) 1 d D . P A 1
F4 F 0.6445(13) 0.7353(10) -0.0928(8) 0.127(4) Uani 0.637(13) 1 d D . P A 1
F5 F 0.8525(10) 0.7114(12) -0.0533(10) 0.154(4) Uani 0.637(13) 1 d D . P A 1
F6 F 0.6536(17) 0.7982(6) 0.0452(5) 0.142(4) Uani 0.637(13) 1 d D . P A 1
F3' F 0.6895(15) 0.164(2) -0.0811(18) 0.174(8) Uani 0.363(13) 1 d D . P A 2
F4' F 0.726(3) 0.704(2) -0.1190(12) 0.156(8) Uani 0.363(13) 1 d D . P A 2
F1' F 0.904(3) 0.206(2) -0.1083(16) 0.179(8) Uani 0.363(13) 1 d D . P A 2
F5' F 0.8136(19) 0.7431(15) -0.0087(15) 0.115(6) Uani 0.363(13) 1 d D . P A 2
F6' F 0.5842(12) 0.7864(10) 0.0072(15) 0.118(5) Uani 0.363(13) 1 d D . P A 2
F2' F 0.825(4) 0.0852(17) 0.0181(12) 0.190(9) Uani 0.363(13) 1 d D . P A 2

loop_
_atom_site_aniso_label
_atom_site_aniso_U_11
_atom_site_aniso_U_22
_atom_site_aniso_U_33
_atom_site_aniso_U_23
_atom_site_aniso_U_13
_atom_site_aniso_U_12
C1 0.0450(11) 0.0347(11) 0.0386(11) 0.0005(9) -0.0123(9) -0.0047(9)
C2 0.0368(11) 0.0414(11) 0.0372(11) -0.0046(9) -0.0090(9) -0.0051(9)
C3 0.0528(13) 0.0540(14) 0.0490(13) -0.0070(10) -0.0109(11) 0.0055(11)
C4 0.0468(13) 0.0667(16) 0.0631(15) -0.0155(13) -0.0066(11) 0.0101(11)
C5 0.0499(14) 0.0783(17) 0.0513(14) -0.0128(13) 0.0065(11) -0.0030(12)
C6 0.0503(13) 0.0601(14) 0.0393(12) -0.0008(10) -0.0045(10) -0.0102(11)
C7 0.0380(11) 0.0439(11) 0.0365(11) -0.0037(9) -0.0104(9) -0.0103(9)
C8 0.0409(11) 0.0439(11) 0.0332(10) 0.0033(8) -0.0140(9) -0.0132(9)
C9 0.0483(12) 0.0610(15) 0.0439(12) 0.0117(10) -0.0070(10) -0.0111(11)
C10 0.0590(14) 0.0504(14) 0.0512(13) 0.0216(11) -0.0198(11) -0.0137(11)
C11 0.0443(11) 0.0388(11) 0.0471(12) 0.0072(9) -0.0221(10) -0.0114(9)
C12 0.0385(10) 0.0328(10) 0.0388(11) 0.0010(8) -0.0195(9) -0.0062(8)
C13 0.0410(11) 0.0320(10) 0.0395(11) -0.0034(8) -0.0184(9) -0.0047(8)
C14 0.0504(13) 0.0489(13) 0.0450(12) -0.0005(10) -0.0098(10) -0.0013(10)
C15 0.0486(13) 0.0568(14) 0.0474(13) -0.0137(11) -0.0045(10) -0.0009(11)
C16 0.0502(13) 0.0440(13) 0.0581(14) -0.0191(11) -0.0168(11) 0.0073(10)
C17 0.0443(11) 0.0337(11) 0.0488(12) -0.0095(9) -0.0217(10) -0.0004(9)
C18 0.0551(13) 0.0322(11) 0.0688(15) -0.0041(10) -0.0304(12) 0.0028(9)
C19 0.0578(13) 0.0336(11) 0.0638(15) 0.0096(10) -0.0292(12) -0.0073(10)
C20 0.0435(11) 0.0418(11) 0.0330(10) 0.0043(9) -0.0100(8) -0.0043(9)
C21 0.0527(12) 0.0398(12) 0.0456(12) 0.0018(9) -0.0160(10) -0.0071(9)
C22 0.0536(13) 0.0491(13) 0.0453(12) 0.0134(10) -0.0140(10) -0.0144(10)
C23 0.088(2) 0.0636(19) 0.065(2) 0.0202(15) -0.0161(17) -0.0245(18)
C24 0.0606(14) 0.0626(15) 0.0373(12) 0.0096(11) -0.0034(10) -0.0127(11)
C25 0.0565(13) 0.0547(14) 0.0395(12) -0.0032(10) -0.0048(10) -0.0067(11)
C26 0.096(2) 0.067(2) 0.0485(17) -0.0087(15) -0.0056(16) 0.0022(17)
C27 0.0517(12) 0.0415(12) 0.0408(12) 0.0055(9) -0.0090(9) -0.0067(9)
N1 0.0394(9) 0.0434(9) 0.0331(9) 0.0016(7) -0.0076(7) 0.0051(7)
N2 0.0500(10) 0.0461(10) 0.0314(9) 0.0035(7) -0.0095(7) 0.0082(8)
N3 0.0422(9) 0.0416(10) 0.0386(9) 0.0017(7) -0.0093(8) -0.0003(7)
N4 0.0385(9) 0.0370(9) 0.0343(9) 0.0010(7) -0.0121(7) -0.0062(7)
S1 0.0566(4) 0.0590(4) 0.0540(4) 0.0092(3) -0.0184(3) 0.0105(3)
F1 0.167(6) 0.098(3) 0.053(2) -0.0282(18) -0.040(3) 0.031(4)
F2 0.080(3) 0.128(5) 0.151(7) -0.059(5) -0.008(4) 0.035(3)
F3 0.200(6) 0.052(3) 0.065(3) -0.016(2) 0.008(3) -0.036(4)
F4 0.186(7) 0.097(5) 0.128(9) 0.070(6) -0.109(6) -0.057(5)
F5 0.106(4) 0.130(6) 0.195(8) 0.068(5) -0.002(5) -0.059(3)
F6 0.266(12) 0.056(2) 0.100(3) 0.014(2) -0.029(5) -0.052(4)
F3' 0.147(7) 0.218(15) 0.194(17) -0.141(13) -0.026(9) -0.049(8)
F4' 0.29(2) 0.109(9) 0.066(5) 0.049(5) -0.038(10) -0.072(12)
F1' 0.210(19) 0.146(11) 0.137(11) -0.084(8) 0.115(10) -0.090(11)
F5' 0.118(10) 0.082(6) 0.176(13) 0.049(8) -0.088(10) -0.072(7)
F6' 0.116(6) 0.046(4) 0.162(13) 0.028(6) -0.011(6) 0.004(4)
F2' 0.32(2) 0.096(9) 0.114(8) -0.049(7) -0.037(13) 0.074(12)

loop_
_atom_type_symbol
_atom_type_description
_atom_type_scat_dispersion_real
_atom_type_scat_dispersion_imag
_atom_type_scat_source
C C 0.0033 0.0016 'International Tables Vol C Tables 4.2.6.8 and 6.1.1.4'
H H 0.0000 0.0000 'International Tables Vol C Tables 4.2.6.8 and 6.1.1.4'
F F 0.0171 0.0103 'International Tables Vol C Tables 4.2.6.8 and 6.1.1.4'
N N 0.0061 0.0033 'International Tables Vol C Tables 4.2.6.8 and 6.1.1.4'
S S 0.1246 0.1234 'International Tables Vol C Tables 4.2.6.8 and 6.1.1.4'

loop_
_geom_angle_atom_site_label_1
_geom_angle_atom_site_label_2
_geom_angle_atom_site_label_3
_geom_angle
_geom_angle_site_symmetry_1
_geom_angle_site_symmetry_3
_geom_angle_publ_flag
N1 C1 N2 109.98(15) . . ?
N1 C1 S1 127.58(14) . . ?
N2 C1 S1 122.36(14) . . ?
C3 C2 N1 122.22(17) . . ?
C3 C2 C7 119.54(17) . . ?
N1 C2 C7 118.23(16) . . ?
C4 C3 C2 121.1(2) . . ?
C5 C4 C3 120.3(2) . . ?
C4 C5 C6 119.5(2) . . ?
C5 C6 C7 123.1(2) . . ?
C6 C7 C2 116.42(17) . . ?
C6 C7 C8 119.49(17) . . ?
C2 C7 C8 124.08(16) . . ?
N4 C8 C9 119.47(17) . . ?
N4 C8 C7 118.37(15) . . ?
C9 C8 C7 122.16(17) . . ?
C10 C9 C8 119.92(19) . . ?
C9 C10 C11 121.30(18) . . ?
C10 C11 C12 116.35(17) . . ?
C10 C11 C19 123.33(18) . . ?
C12 C11 C19 120.32(18) . . ?
N4 C12 C11 122.03(17) . . ?
N4 C12 C13 118.85(15) . . ?
C11 C12 C13 119.12(16) . . ?
N3 C13 C17 122.19(17) . . ?
N3 C13 C12 119.02(15) . . ?
C17 C13 C12 118.78(16) . . ?
N3 C14 C15 124.62(19) . . ?
C16 C15 C14 118.34(19) . . ?
C15 C16 C17 119.77(18) . . ?
C16 C17 C13 117.81(17) . . ?
C16 C17 C18 122.24(17) . . ?
C13 C17 C18 119.94(18) . . ?
C19 C18 C17 120.98(18) . . ?
C18 C19 C11 120.81(18) . . ?
C27 C20 C21 119.21(17) . . ?
C27 C20 N2 117.81(17) . . ?
C21 C20 N2 122.83(18) . . ?
C22 C21 C20 119.50(19) . . ?
C24 C22 C21 121.56(19) . . ?
C24 C22 C23 119.0(2) . . ?
C21 C22 C23 119.3(2) . . ?
F5' C23 F6' 110.8(9) . . ?
F4 C23 F5 106.6(6) . . ?
F4 C23 F6 108.0(6) . . ?
F5 C23 F6 103.4(6) . . ?
F5' C23 F4' 103.9(10) . . ?
F6' C23 F4' 103.7(8) . . ?
F5' C23 C22 114.5(6) . . ?
F4 C23 C22 114.8(5) . . ?
F6' C23 C22 112.2(4) . . ?
F5 C23 C22 110.0(5) . . ?
F6 C23 C22 113.3(3) . . ?
F4' C23 C22 110.9(9) . . ?
C22 C24 C25 118.72(19) . . ?
C27 C25 C24 120.0(2) . . ?
C27 C25 C26 120.1(2) . . ?
C24 C25 C26 119.9(2) . . ?
F2' C26 F1' 105.0(11) . . ?
F2' C26 F3' 107.4(10) . . ?
F1' C26 F3' 103.7(9) . . ?
F3 C26 F1 107.2(5) . . ?
F3 C26 F2 106.0(6) . . ?
F1 C26 F2 105.0(4) . . ?
F2' C26 C25 111.2(8) . . ?
F1' C26 C25 114.5(6) . . ?
F3' C26 C25 114.2(6) . . ?
F3 C26 C25 113.9(4) . . ?
F1 C26 C25 112.9(3) . . ?
F2 C26 C25 111.2(4) . . ?
C20 C27 C25 120.96(18) . . ?
C1 N1 C2 132.74(15) . . ?
C1 N2 C20 127.99(15) . . ?
C14 N3 C13 117.24(16) . . ?
C8 N4 C12 120.91(15) . . ?

loop_
_geom_bond_atom_site_label_1
_geom_bond_atom_site_label_2
_geom_bond_distance
_geom_bond_site_symmetry_2
_geom_bond_publ_flag
C1 N1 1.352(2) . ?
C1 N2 1.354(2) . ?
C1 S1 1.6682(18) . ?
C2 C3 1.391(3) . ?
C2 N1 1.393(2) . ?
C2 C7 1.420(2) . ?
C3 C4 1.371(3) . ?
C4 C5 1.366(3) . ?
C5 C6 1.366(3) . ?
C6 C7 1.400(3) . ?
C7 C8 1.487(3) . ?
C8 N4 1.330(2) . ?
C8 C9 1.412(2) . ?
C9 C10 1.352(3) . ?
C10 C11 1.396(3) . ?
C11 C12 1.400(2) . ?
C11 C19 1.423(3) . ?
C12 N4 1.355(2) . ?
C12 C13 1.447(2) . ?
C13 N3 1.360(2) . ?
C13 C17 1.408(2) . ?
C14 N3 1.320(2) . ?
C14 C15 1.395(3) . ?
C15 C16 1.355(3) . ?
C16 C17 1.405(3) . ?
C17 C18 1.427(3) . ?
C18 C19 1.343(3) . ?
C20 C27 1.379(3) . ?
C20 C21 1.387(2) . ?
C20 N2 1.409(2) . ?
C21 C22 1.381(3) . ?
C22 C24 1.377(3) . ?
C22 C23 1.500(3) . ?
C23 F5' 1.199(10) . ?
C23 F4 1.263(8) . ?
C23 F6' 1.275(9) . ?
C23 F5 1.337(9) . ?
C23 F6 1.339(6) . ?
C23 F4' 1.341(16) . ?
C24 C25 1.386(3) . ?
C25 C27 1.382(3) . ?
C25 C26 1.490(3) . ?
C26 F2' 1.266(16) . ?
C26 F1' 1.267(11) . ?
C26 F3' 1.294(11) . ?
C26 F3 1.295(7) . ?
C26 F1 1.301(6) . ?
C26 F2 1.318(7) . ?

loop_
_geom_hbond_atom_site_label_D
_geom_hbond_atom_site_label_H
_geom_hbond_atom_site_label_A
_geom_hbond_distance_DH
_geom_hbond_distance_HA
_geom_hbond_distance_DA
_geom_hbond_angle_DHA
_geom_hbond_site_symmetry_A
_geom_hbond_publ_flag
C3 H3 S1 0.95 2.58 3.209(2) 124.0 . yes
N1 H1 N4 0.88 1.90 2.586(2) 133.7 . yes
N2 H2 N3 0.88 2.15 3.010(2) 166.3 . yes
C3 H3 S1 0.95 2.58 3.209(2) 124.0 . yes
N1 H1 N4 0.88 1.90 2.586(2) 133.7 . yes
N2 H2 N3 0.88 2.15 3.010(2) 166.3 . yes

loop_
_geom_torsion_atom_site_label_1
_geom_torsion_atom_site_label_2
_geom_torsion_atom_site_label_3
_geom_torsion_atom_site_label_4
_geom_torsion
_geom_torsion_site_symmetry_1
_geom_torsion_site_symmetry_2
_geom_torsion_site_symmetry_3
_geom_torsion_site_symmetry_4
_geom_torsion_publ_flag
N1 C2 C3 C4 177.82(19) . . . . ?
C7 C2 C3 C4 -3.5(3) . . . . ?
C2 C3 C4 C5 1.6(4) . . . . ?
C3 C4 C5 C6 0.5(4) . . . . ?
C4 C5 C6 C7 -0.6(4) . . . . ?
C5 C6 C7 C2 -1.2(3) . . . . ?
C5 C6 C7 C8 179.5(2) . . . . ?
C3 C2 C7 C6 3.2(3) . . . . ?
N1 C2 C7 C6 -178.04(16) . . . . ?
C3 C2 C7 C8 -177.60(18) . . . . ?
N1 C2 C7 C8 1.2(3) . . . . ?
C6 C7 C8 N4 -177.68(17) . . . . ?
C2 C7 C8 N4 3.2(3) . . . . ?
C6 C7 C8 C9 3.1(3) . . . . ?
C2 C7 C8 C9 -176.10(18) . . . . ?
N4 C8 C9 C10 -0.9(3) . . . . ?
C7 C8 C9 C10 178.33(19) . . . . ?
C8 C9 C10 C11 -0.4(3) . . . . ?
C9 C10 C11 C12 1.6(3) . . . . ?
C9 C10 C11 C19 -178.8(2) . . . . ?
C10 C11 C12 N4 -1.6(3) . . . . ?
C19 C11 C12 N4 178.81(17) . . . . ?
C10 C11 C12 C13 178.31(16) . . . . ?
C19 C11 C12 C13 -1.3(3) . . . . ?
N4 C12 C13 N3 0.0(2) . . . . ?
C11 C12 C13 N3 -179.89(15) . . . . ?
N4 C12 C13 C17 179.24(16) . . . . ?
C11 C12 C13 C17 -0.6(3) . . . . ?
N3 C14 C15 C16 -0.6(3) . . . . ?
C14 C15 C16 C17 -0.9(3) . . . . ?
C15 C16 C17 C13 1.0(3) . . . . ?
C15 C16 C17 C18 -179.85(19) . . . . ?
N3 C13 C17 C16 0.5(3) . . . . ?
C12 C13 C17 C16 -178.70(16) . . . . ?
N3 C13 C17 C18 -178.69(17) . . . . ?
C12 C13 C17 C18 2.1(3) . . . . ?
C16 C17 C18 C19 179.21(18) . . . . ?
C13 C17 C18 C19 -1.6(3) . . . . ?
C17 C18 C19 C11 -0.4(3) . . . . ?
C10 C11 C19 C18 -177.73(19) . . . . ?
C12 C11 C19 C18 1.8(3) . . . . ?
C27 C20 C21 C22 0.0(3) . . . . ?
N2 C20 C21 C22 175.47(17) . . . . ?
C20 C21 C22 C24 1.3(3) . . . . ?
C20 C21 C22 C23 -174.1(2) . . . . ?
C24 C22 C23 F5' -99.4(13) . . . . ?
C21 C22 C23 F5' 76.2(13) . . . . ?
C24 C22 C23 F4 55.1(7) . . . . ?
C21 C22 C23 F4 -129.3(7) . . . . ?
C24 C22 C23 F6' 133.3(12) . . . . ?
C21 C22 C23 F6' -51.1(13) . . . . ?
C24 C22 C23 F5 -65.1(8) . . . . ?
C21 C22 C23 F5 110.5(7) . . . . ?
C24 C22 C23 F6 179.7(8) . . . . ?
C21 C22 C23 F6 -4.7(9) . . . . ?
C24 C22 C23 F4' 17.8(13) . . . . ?
C21 C22 C23 F4' -166.6(13) . . . . ?
C21 C22 C24 C25 -2.0(3) . . . . ?
C23 C22 C24 C25 173.5(2) . . . . ?
C22 C24 C25 C27 1.3(3) . . . . ?
C22 C24 C25 C26 -178.0(2) . . . . ?
C27 C25 C26 F2' -21.5(18) . . . . ?
C24 C25 C26 F2' 157.8(17) . . . . ?
C27 C25 C26 F1' -140.4(17) . . . . ?
C24 C25 C26 F1' 38.9(17) . . . . ?
C27 C25 C26 F3' 100.2(14) . . . . ?
C24 C25 C26 F3' -80.5(14) . . . . ?
C27 C25 C26 F3 17.8(6) . . . . ?
C24 C25 C26 F3 -162.9(5) . . . . ?
C27 C25 C26 F1 140.4(6) . . . . ?
C24 C25 C26 F1 -40.3(7) . . . . ?
C27 C25 C26 F2 -101.8(5) . . . . ?
C24 C25 C26 F2 77.5(5) . . . . ?
C21 C20 C27 C25 -0.6(3) . . . . ?
N2 C20 C27 C25 -176.32(17) . . . . ?
C24 C25 C27 C20 -0.1(3) . . . . ?
C26 C25 C27 C20 179.2(2) . . . . ?
N2 C1 N1 C2 -171.88(18) . . . . ?
S1 C1 N1 C2 4.9(3) . . . . ?
C3 C2 N1 C1 -24.8(3) . . . . ?
C7 C2 N1 C1 156.46(19) . . . . ?
N1 C1 N2 C20 177.89(18) . . . . ?
S1 C1 N2 C20 0.9(3) . . . . ?
C27 C20 N2 C1 -131.7(2) . . . . ?
C21 C20 N2 C1 52.8(3) . . . . ?
C15 C14 N3 C13 2.0(3) . . . . ?
C17 C13 N3 C14 -2.0(3) . . . . ?
C12 C13 N3 C14 177.27(16) . . . . ?
C9 C8 N4 C12 1.0(3) . . . . ?
C7 C8 N4 C12 -178.28(15) . . . . ?
C11 C12 N4 C8 0.3(3) . . . . ?
C13 C12 N4 C8 -179.60(15) . . . . ?
